data_1549075
loop_
_publ_author_name
'El-Hiti, Gamal A.'
'Abdel-Wahab, Bakr F.'
'Khidre, Rizk E.'
'Mostafa, Mohamed S.'
'Hegazy, Amany S.'
'Kariuki, Benson M.'

_publ_section_title
;
 1-{2-Anilino-4-methyl-5-[5-methyl-1-(4-methylphenyl)-1<i>H</i>-1,2,3-triazole-4-carbonyl]thiophen-3-yl}ethanone
;
_journal_coeditor_code HB4214
_journal_issue 3
_journal_name_full IUCrData
_journal_page_first x180402
_journal_paper_doi 10.1107/S2414314618004029
_journal_volume 3
_journal_year 2018
_chemical_formula_iupac 'C24 H22 N4 O2 S'
_chemical_formula_moiety 'C24 H22 N4 O2 S'
_chemical_formula_sum 'C24 H22 N4 O2 S'
_chemical_formula_weight 430.51
_chemical_name_systematic
1-{2-Anilino-4-methyl-5-[5-methyl-1-(4-methylphenyl)-1<i>H</i>-1,2,3-triazole-4-carbonyl]thiophen-3-yl}ethanone
_space_group_crystal_system monoclinic
_space_group_IT_number 14
_space_group_name_Hall '-P 2ybc'
_space_group_name_H-M_alt 'P 1 21/c 1'
_symmetry_space_group_name_Hall '-P 2ybc'
_symmetry_space_group_name_H-M 'P 1 21/c 1'
_atom_sites_solution_hydrogens geom
_atom_sites_solution_primary direct
_audit_creation_method SHELXL-2018/1
_cell_angle_alpha 90
_cell_angle_beta 90.221(8)
_cell_angle_gamma 90
_cell_formula_units_Z 4
_cell_length_a 6.2938(5)
_cell_length_b 10.9254(9)
_cell_length_c 31.229(4)
_cell_measurement_reflns_used 3306
_cell_measurement_temperature 296(2)
_cell_measurement_theta_max 25.6100
_cell_measurement_theta_min 3.6960
_cell_volume 2147.4(4)
_computing_cell_refinement
;
CrysAlis PRO (Rigaku OD, 2015)
;
_computing_data_collection
;
CrysAlis PRO (Rigaku OD, 2015)
;
_computing_data_reduction
;
CrysAlis PRO (Rigaku OD, 2015)
;
_computing_molecular_graphics
;
ORTEP-3 for Windows (Farrugia, 2012)
;
_computing_publication_material
;
WinGX (Farrugia, 2012) and <i>CHEMDRAW Ultra</i> (Cambridge Soft,
2001)
;
_computing_structure_refinement
;
SHELXL2018 (Sheldrick, 2015)
;
_computing_structure_solution
;
SHELXS97 (Sheldrick, 2008)
;
_diffrn_ambient_temperature 296(2)
_diffrn_measured_fraction_theta_full 0.998
_diffrn_measured_fraction_theta_max 0.854
_diffrn_measurement_device_type 'Rigaku Oxford Diffraction SuperNova, Dual, Cu at zero, Atlas'
_diffrn_measurement_method '\w scans'
_diffrn_radiation_type MoK\a
_diffrn_radiation_wavelength 0.71073
_diffrn_reflns_av_R_equivalents 0.0582
_diffrn_reflns_limit_h_max 7
_diffrn_reflns_limit_h_min -8
_diffrn_reflns_limit_k_max 15
_diffrn_reflns_limit_k_min -14
_diffrn_reflns_limit_l_max 36
_diffrn_reflns_limit_l_min -42
_diffrn_reflns_number 18565
_diffrn_reflns_theta_full 25.242
_diffrn_reflns_theta_max 29.995
_diffrn_reflns_theta_min 3.485
_diffrn_standards_decay_% 0
_diffrn_standards_interval_count 0
_diffrn_standards_interval_time 0
_diffrn_standards_number 0
_exptl_absorpt_coefficient_mu 0.180
_exptl_absorpt_correction_T_max 0.998
_exptl_absorpt_correction_T_min 0.993
_exptl_absorpt_correction_type gaussian
_exptl_absorpt_process_details
;
(CrysAlis PRO; Rigaku OD, 2015)
;
_exptl_crystal_colour yellow
_exptl_crystal_density_diffrn 1.332
_exptl_crystal_description plate
_exptl_crystal_F_000 904
_exptl_crystal_size_max 0.602
_exptl_crystal_size_mid 0.153
_exptl_crystal_size_min 0.060
_refine_diff_density_max 0.171
_refine_diff_density_min -0.230
_refine_ls_extinction_method none
_refine_ls_goodness_of_fit_ref 1.033
_refine_ls_hydrogen_treatment constr
_refine_ls_matrix_type full
_refine_ls_number_parameters 284
_refine_ls_number_reflns 5355
_refine_ls_number_restraints 0
_refine_ls_restrained_S_all 1.033
_refine_ls_R_factor_all 0.1285
_refine_ls_R_factor_gt 0.0607
_refine_ls_shift/su_max 0.000
_refine_ls_shift/su_mean 0.000
_refine_ls_structure_factor_coef Fsqd
_refine_ls_weighting_details 'w=1/[\s^2^(Fo^2^)+(0.0440P)^2^+0.7067P] where P=(Fo^2^+2Fc^2^)/3'
_refine_ls_weighting_scheme calc
_refine_ls_wR_factor_gt 0.1208
_refine_ls_wR_factor_ref 0.1500
_reflns_number_gt 2925
_reflns_number_total 5355
_reflns_threshold_expression 'I > 2\s(I)'
_cod_data_source_file hb4214sup1.cif
_cod_data_source_block I
_cod_database_code 1549075
_shelx_space_group_comment
;
The symmetry employed for this shelxl refinement is uniquely defined
by the following loop, which should always be used as a source of
symmetry information in preference to the above space-group names.
They are only intended as comments.
;
_shelx_estimated_absorpt_t_min 0.899
_shelx_estimated_absorpt_t_max 0.989

loop_
_space_group_symop_operation_xyz
'x, y, z'
'-x, y+1/2, -z+1/2'
'-x, -y, -z'
'x, -y-1/2, z-1/2'

loop_
_atom_site_type_symbol
_atom_site_label
_atom_site_fract_x
_atom_site_fract_y
_atom_site_fract_z
_atom_site_U_iso_or_equiv
_atom_site_adp_type
_atom_site_calc_flag
_atom_site_occupancy
C C1 1.0844(6) 0.4701(5) 0.30830(15) 0.147(2) Uani d 1
H H1A 1.108519 0.393718 0.322722 0.221 Uiso calc 1
H H1B 1.052358 0.532344 0.328987 0.221 Uiso calc 1
H H1C 1.209563 0.492748 0.292718 0.221 Uiso calc 1
C C2 0.8982(5) 0.4565(5) 0.27729(13) 0.0941(12) Uani d 1
C C3 0.8627(5) 0.5421(4) 0.24562(13) 0.0975(13) Uani d 1
H H3 0.951860 0.609790 0.243839 0.117 Uiso calc 1
C C4 0.6972(5) 0.5300(3) 0.21623(11) 0.0781(9) Uani d 1
H H4 0.675965 0.588220 0.194905 0.094 Uiso calc 1
C C5 0.5657(4) 0.4299(3) 0.21949(10) 0.0599(7) Uani d 1
C C6 0.5955(5) 0.3451(3) 0.25146(11) 0.0759(9) Uani d 1
H H6 0.503424 0.278965 0.254083 0.091 Uiso calc 1
C C7 0.7638(5) 0.3589(4) 0.27974(12) 0.0909(11) Uani d 1
H H7 0.785641 0.300306 0.300890 0.109 Uiso calc 1
C C8 0.4691(4) 0.1979(2) 0.16645(10) 0.0658(8) Uani d 1
H H8A 0.610090 0.213815 0.176877 0.099 Uiso calc 1
H H8B 0.476556 0.165169 0.137965 0.099 Uiso calc 1
H H8C 0.400558 0.139825 0.184882 0.099 Uiso calc 1
C C9 0.3448(4) 0.3143(2) 0.16587(9) 0.0506(6) Uani d 1
C C10 0.1699(4) 0.3507(2) 0.14252(9) 0.0499(6) Uani d 1
C C11 0.0454(4) 0.2756(2) 0.11238(9) 0.0544(7) Uani d 1
C C12 -0.1452(4) 0.3207(2) 0.09090(8) 0.0485(6) Uani d 1
C C13 -0.2792(4) 0.2570(2) 0.06385(8) 0.0483(6) Uani d 1
C C14 -0.4553(4) 0.3276(2) 0.04919(8) 0.0468(6) Uani d 1
C C15 -0.4475(4) 0.4479(2) 0.06554(8) 0.0462(6) Uani d 1
C C16 -0.2392(5) 0.1256(2) 0.05188(12) 0.0774(10) Uani d 1
H H16A -0.099602 0.102095 0.061276 0.116 Uiso calc 1
H H16B -0.249296 0.116666 0.021362 0.116 Uiso calc 1
H H16C -0.343038 0.074289 0.065371 0.116 Uiso calc 1
C C17 -0.6339(4) 0.2894(2) 0.02206(9) 0.0535(7) Uani d 1
C C18 -0.6614(4) 0.1593(2) 0.00682(11) 0.0708(8) Uani d 1
H H18A -0.792619 0.152184 -0.008755 0.106 Uiso calc 1
H H18B -0.663793 0.105202 0.031040 0.106 Uiso calc 1
H H18C -0.545254 0.137656 -0.011533 0.106 Uiso calc 1
C C19 -0.6221(4) 0.6541(2) 0.07278(8) 0.0483(6) Uani d 1
C C20 -0.8126(4) 0.7101(2) 0.06251(10) 0.0622(8) Uani d 1
H H20 -0.914276 0.668419 0.046483 0.075 Uiso calc 1
C C21 -0.8514(4) 0.8282(3) 0.07617(11) 0.0720(9) Uani d 1
H H21 -0.979294 0.865810 0.069033 0.086 Uiso calc 1
C C22 -0.7045(5) 0.8909(2) 0.10002(10) 0.0691(8) Uani d 1
H H22 -0.732975 0.969785 0.109568 0.083 Uiso calc 1
C C23 -0.5159(5) 0.8359(2) 0.10959(10) 0.0708(9) Uani d 1
H H23 -0.414335 0.878505 0.125337 0.085 Uiso calc 1
C C24 -0.4730(4) 0.7178(2) 0.09628(10) 0.0653(8) Uani d 1
H H24 -0.343707 0.681488 0.103168 0.078 Uiso calc 1
N N1 0.3972(3) 0.4139(2) 0.18886(7) 0.0557(6) Uani d 1
N N2 0.2643(4) 0.5101(2) 0.17970(8) 0.0674(7) Uani d 1
N N3 0.1272(3) 0.4702(2) 0.15169(8) 0.0614(6) Uani d 1
N N4 -0.5960(3) 0.53417(17) 0.05747(7) 0.0519(5) Uani d 1
H H4A -0.692643 0.511443 0.039618 0.062 Uiso calc 1
O O1 0.1094(3) 0.16977(17) 0.10657(8) 0.0850(7) Uani d 1
O O2 -0.7730(3) 0.36351(17) 0.01127(7) 0.0678(6) Uani d 1
S S1 -0.23163(9) 0.47131(5) 0.09830(2) 0.0503(2) Uani d 1

loop_
_atom_site_aniso_label
_atom_site_aniso_U_11
_atom_site_aniso_U_22
_atom_site_aniso_U_33
_atom_site_aniso_U_12
_atom_site_aniso_U_13
_atom_site_aniso_U_23
C1 0.070(2) 0.251(6) 0.121(4) -0.001(3) -0.031(2) -0.071(4)
C2 0.0587(18) 0.149(4) 0.075(3) -0.004(2) -0.0041(17) -0.040(3)
C3 0.075(2) 0.134(3) 0.084(3) -0.040(2) 0.018(2) -0.044(3)
C4 0.0793(19) 0.090(2) 0.066(2) -0.0208(18) 0.0045(16) -0.0187(18)
C5 0.0502(14) 0.0720(18) 0.058(2) -0.0035(14) 0.0001(13) -0.0134(16)
C6 0.0725(18) 0.087(2) 0.068(2) -0.0062(17) -0.0122(16) -0.0021(19)
C7 0.084(2) 0.115(3) 0.074(3) 0.014(2) -0.0183(19) -0.013(2)
C8 0.0622(16) 0.0630(17) 0.072(2) 0.0132(14) -0.0087(14) -0.0003(15)
C9 0.0525(14) 0.0490(14) 0.0504(17) 0.0010(12) 0.0005(11) -0.0017(12)
C10 0.0511(13) 0.0455(14) 0.0529(17) 0.0047(11) -0.0030(11) -0.0017(12)
C11 0.0641(15) 0.0423(14) 0.0567(19) 0.0090(12) -0.0034(13) -0.0030(12)
C12 0.0531(13) 0.0364(12) 0.0558(18) 0.0043(11) -0.0017(12) 0.0002(12)
C13 0.0536(13) 0.0386(12) 0.0528(17) 0.0000(11) 0.0009(11) -0.0038(11)
C14 0.0504(13) 0.0383(12) 0.0518(17) -0.0019(11) 0.0007(11) -0.0044(11)
C15 0.0492(13) 0.0400(13) 0.0494(17) -0.0005(11) -0.0014(11) 0.0011(11)
C16 0.0778(19) 0.0449(15) 0.109(3) 0.0109(14) -0.0271(18) -0.0228(17)
C17 0.0557(14) 0.0493(15) 0.0555(18) -0.0039(13) 0.0006(12) -0.0054(13)
C18 0.0740(18) 0.0581(17) 0.080(2) -0.0079(14) -0.0177(16) -0.0171(16)
C19 0.0536(14) 0.0363(12) 0.0550(17) 0.0052(11) -0.0055(11) -0.0012(11)
C20 0.0556(15) 0.0513(15) 0.080(2) 0.0044(13) -0.0134(14) -0.0078(14)
C21 0.0632(17) 0.0551(17) 0.097(3) 0.0184(14) -0.0155(16) -0.0080(17)
C22 0.086(2) 0.0438(14) 0.078(2) 0.0183(15) -0.0109(16) -0.0106(15)
C23 0.084(2) 0.0466(15) 0.081(2) 0.0089(14) -0.0286(16) -0.0139(15)
C24 0.0674(16) 0.0465(15) 0.082(2) 0.0116(13) -0.0253(15) -0.0088(14)
N1 0.0520(11) 0.0577(13) 0.0573(16) 0.0025(11) -0.0050(10) -0.0065(11)
N2 0.0664(14) 0.0566(14) 0.0792(19) 0.0067(12) -0.0090(12) -0.0127(13)
N3 0.0627(13) 0.0518(13) 0.0696(17) 0.0071(11) -0.0129(12) -0.0119(12)
N4 0.0520(11) 0.0410(11) 0.0625(16) 0.0040(10) -0.0124(10) -0.0044(10)
O1 0.0985(15) 0.0523(12) 0.1039(19) 0.0276(11) -0.0425(13) -0.0197(12)
O2 0.0611(11) 0.0579(11) 0.0842(16) 0.0031(9) -0.0205(10) -0.0145(10)
S1 0.0548(4) 0.0376(3) 0.0585(5) 0.0043(3) -0.0103(3) -0.0054(3)

loop_
_atom_type_symbol
_atom_type_description
_atom_type_scat_dispersion_real
_atom_type_scat_dispersion_imag
_atom_type_scat_source
C C 0.0033 0.0016 'International Tables Vol C Tables 4.2.6.8 and 6.1.1.4'
H H 0.0000 0.0000 'International Tables Vol C Tables 4.2.6.8 and 6.1.1.4'
N N 0.0061 0.0033 'International Tables Vol C Tables 4.2.6.8 and 6.1.1.4'
O O 0.0106 0.0060 'International Tables Vol C Tables 4.2.6.8 and 6.1.1.4'
S S 0.1246 0.1234 'International Tables Vol C Tables 4.2.6.8 and 6.1.1.4'

loop_
_geom_angle_atom_site_label_1
_geom_angle_atom_site_label_2
_geom_angle_atom_site_label_3
_geom_angle
C2 C1 H1A 109.5
C2 C1 H1B 109.5
H1A C1 H1B 109.5
C2 C1 H1C 109.5
H1A C1 H1C 109.5
H1B C1 H1C 109.5
C7 C2 C3 118.1(3)
C7 C2 C1 121.1(5)
C3 C2 C1 120.8(4)
C2 C3 C4 121.8(3)
C2 C3 H3 119.1
C4 C3 H3 119.1
C5 C4 C3 118.4(4)
C5 C4 H4 120.8
C3 C4 H4 120.8
C6 C5 C4 120.6(3)
C6 C5 N1 120.0(3)
C4 C5 N1 119.4(3)
C5 C6 C7 119.4(3)
C5 C6 H6 120.3
C7 C6 H6 120.3
C2 C7 C6 121.5(4)
C2 C7 H7 119.2
C6 C7 H7 119.2
C9 C8 H8A 109.5
C9 C8 H8B 109.5
H8A C8 H8B 109.5
C9 C8 H8C 109.5
H8A C8 H8C 109.5
H8B C8 H8C 109.5
N1 C9 C10 104.1(2)
N1 C9 C8 123.7(2)
C10 C9 C8 132.1(2)
N3 C10 C9 108.9(2)
N3 C10 C11 124.3(2)
C9 C10 C11 126.8(2)
O1 C11 C12 121.1(2)
O1 C11 C10 116.2(2)
C12 C11 C10 122.7(2)
C13 C12 C11 127.6(2)
C13 C12 S1 111.51(17)
C11 C12 S1 120.89(19)
C12 C13 C14 113.3(2)
C12 C13 C16 122.1(2)
C14 C13 C16 124.6(2)
C15 C14 C13 111.2(2)
C15 C14 C17 120.0(2)
C13 C14 C17 128.7(2)
N4 C15 C14 124.0(2)
N4 C15 S1 123.54(18)
C14 C15 S1 112.40(17)
C13 C16 H16A 109.5
C13 C16 H16B 109.5
H16A C16 H16B 109.5
C13 C16 H16C 109.5
H16A C16 H16C 109.5
H16B C16 H16C 109.5
O2 C17 C14 120.7(2)
O2 C17 C18 116.8(2)
C14 C17 C18 122.5(2)
C17 C18 H18A 109.5
C17 C18 H18B 109.5
H18A C18 H18B 109.5
C17 C18 H18C 109.5
H18A C18 H18C 109.5
H18B C18 H18C 109.5
C24 C19 C20 119.2(2)
C24 C19 N4 124.9(2)
C20 C19 N4 115.9(2)
C21 C20 C19 119.7(3)
C21 C20 H20 120.1
C19 C20 H20 120.1
C22 C21 C20 121.0(3)
C22 C21 H21 119.5
C20 C21 H21 119.5
C23 C22 C21 119.0(3)
C23 C22 H22 120.5
C21 C22 H22 120.5
C22 C23 C24 121.1(3)
C22 C23 H23 119.4
C24 C23 H23 119.4
C19 C24 C23 119.9(2)
C19 C24 H24 120.1
C23 C24 H24 120.1
C9 N1 N2 111.1(2)
C9 N1 C5 129.3(2)
N2 N1 C5 119.6(2)
N3 N2 N1 106.6(2)
N2 N3 C10 109.4(2)
C15 N4 C19 132.0(2)
C15 N4 H4A 114.0
C19 N4 H4A 114.0
C15 S1 C12 91.53(11)

loop_
_geom_bond_atom_site_label_1
_geom_bond_atom_site_label_2
_geom_bond_distance
C1 C2 1.525(5)
C1 H1A 0.9600
C1 H1B 0.9600
C1 H1C 0.9600
C2 C7 1.363(5)
C2 C3 1.379(5)
C3 C4 1.392(5)
C3 H3 0.9300
C4 C5 1.376(4)
C4 H4 0.9300
C5 C6 1.374(4)
C5 N1 1.436(3)
C6 C7 1.385(4)
C6 H6 0.9300
C7 H7 0.9300
C8 C9 1.493(3)
C8 H8A 0.9600
C8 H8B 0.9600
C8 H8C 0.9600
C9 N1 1.344(3)
C9 C10 1.377(3)
C10 N3 1.363(3)
C10 C11 1.473(4)
C11 O1 1.237(3)
C11 C12 1.458(3)
C12 C13 1.380(3)
C12 S1 1.748(2)
C13 C14 1.425(3)
C13 C16 1.504(3)
C14 C15 1.411(3)
C14 C17 1.465(3)
C15 N4 1.351(3)
C15 S1 1.717(2)
C16 H16A 0.9600
C16 H16B 0.9600
C16 H16C 0.9600
C17 O2 1.238(3)
C17 C18 1.509(3)
C18 H18A 0.9600
C18 H18B 0.9600
C18 H18C 0.9600
C19 C24 1.378(3)
C19 C20 1.383(3)
C19 N4 1.404(3)
C20 C21 1.381(4)
C20 H20 0.9300
C21 C22 1.368(4)
C21 H21 0.9300
C22 C23 1.362(4)
C22 H22 0.9300
C23 C24 1.382(4)
C23 H23 0.9300
C24 H24 0.9300
N1 N2 1.373(3)
N2 N3 1.302(3)
N4 H4A 0.8600

loop_
_geom_hbond_atom_site_label_D
_geom_hbond_atom_site_label_H
_geom_hbond_atom_site_label_A
_geom_hbond_distance_DH
_geom_hbond_distance_HA
_geom_hbond_distance_DA
_geom_hbond_angle_DHA
_geom_hbond_publ_flag
N4 H4A O2 0.86 1.91 2.605(3) 137 yes

_cod_database_fobs_code 1549075
